data_8106277
loop_
_publ_author_name
'Zhang, Heng-Qiang'
'Wu, Qiong'
'Zhang, Qi-Ying'
'Yang, Xue'
'Chen, Hong-Li'

_publ_section_title
;
 Crystal structure of bis(hydroxylamido-\k2
 O,N)-oxido(1H-pyrazole-3-carboxylato-\k2 O,N)vanadium(V), C4H7N4O5V
;
_journal_issue 4
_journal_name_full 'Zeitschrift f\"ur Kristallographie - New Crystal Structures'
_journal_page_first 731
_journal_page_last 732
_journal_paper_doi 10.1515/ncrs-2018-0077
_journal_volume 233
_journal_year 2018
_chemical_formula_moiety 'C4 H7 N4 O5 V'
_chemical_formula_sum 'C4 H7 N4 O5 V'
_chemical_formula_weight 242.08
_space_group_crystal_system monoclinic
_space_group_IT_number 14
_space_group_name_Hall '-P 2ybc'
_space_group_name_H-M_alt 'P 1 21/c 1'
_atom_sites_solution_hydrogens mixed
_cell_angle_alpha 90
_cell_angle_beta 102.253(2)
_cell_angle_gamma 90
_cell_formula_units_Z 4
_cell_length_a 9.6179(8)
_cell_length_b 8.3133(7)
_cell_length_c 10.8235(9)
_cell_measurement_reflns_used 512
_cell_measurement_temperature 296(2)
_cell_measurement_theta_max 28.08
_cell_measurement_theta_min 5.25
_cell_volume 845.70(12)
_computing_cell_refinement 'SAINT (Bruker, 2007)'
_computing_data_collection 'APEX2 (Bruker, 2007)'
_computing_data_reduction 'SAINT (Bruker, 2007)'
_computing_molecular_graphics 'ORTEP-3 for Windows (Farrugia, 2012)'
_computing_publication_material 'WinGX publication routines (Farrugia, 2012)'
_computing_structure_refinement 'SHELXL-2018/1 (Sheldrick, 2018)'
_computing_structure_solution 'SHELXS-2018 (Sheldrick, 2018)'
_diffrn_ambient_temperature 296(2)
_diffrn_measured_fraction_theta_full 0.999
_diffrn_measured_fraction_theta_max 0.976
_diffrn_measurement_device_type 'CCD area detector'
_diffrn_radiation_type MoK\a
_diffrn_radiation_wavelength 0.71073
_diffrn_reflns_av_R_equivalents 0.0207
_diffrn_reflns_av_unetI/netI 0.0158
_diffrn_reflns_Laue_measured_fraction_full 0.999
_diffrn_reflns_Laue_measured_fraction_max 0.976
_diffrn_reflns_limit_h_max 12
_diffrn_reflns_limit_h_min -11
_diffrn_reflns_limit_k_max 11
_diffrn_reflns_limit_k_min -11
_diffrn_reflns_limit_l_max 14
_diffrn_reflns_limit_l_min -13
_diffrn_reflns_number 11248
_diffrn_reflns_point_group_measured_fraction_full 0.999
_diffrn_reflns_point_group_measured_fraction_max 0.976
_diffrn_reflns_theta_full 25.242
_diffrn_reflns_theta_max 28.385
_diffrn_reflns_theta_min 2.167
_exptl_absorpt_coefficient_mu 1.178
_exptl_absorpt_correction_type none
_exptl_crystal_colour Colorless
_exptl_crystal_density_diffrn 1.901
_exptl_crystal_description block
_exptl_crystal_F_000 488
_exptl_crystal_size_max 0.32
_exptl_crystal_size_mid 0.24
_exptl_crystal_size_min 0.20
_refine_diff_density_max 0.357
_refine_diff_density_min -0.271
_refine_diff_density_rms 0.056
_refine_ls_extinction_coef .
_refine_ls_extinction_method none
_refine_ls_goodness_of_fit_ref 1.068
_refine_ls_hydrogen_treatment mixed
_refine_ls_matrix_type full
_refine_ls_number_parameters 131
_refine_ls_number_reflns 2059
_refine_ls_number_restraints 1
_refine_ls_restrained_S_all 1.068
_refine_ls_R_factor_all 0.0283
_refine_ls_R_factor_gt 0.0242
_refine_ls_shift/su_max 0.001
_refine_ls_shift/su_mean 0.000
_refine_ls_structure_factor_coef Fsqd
_refine_ls_weighting_details 'w=1/[\s^2^(Fo^2^)+(0.0398P)^2^+0.3293P] where P=(Fo^2^+2Fc^2^)/3'
_refine_ls_weighting_scheme calc
_refine_ls_wR_factor_gt 0.0687
_refine_ls_wR_factor_ref 0.0718
_reflns_Friedel_coverage 0.000
_reflns_Friedel_fraction_full .
_reflns_Friedel_fraction_max .
_reflns_number_gt 1840
_reflns_number_total 2110
_reflns_threshold_expression 'I > 2\s(I)'
_cod_data_source_file suppl_ncrs-2018-0077_suppl.cif
_cod_data_source_block 1934_0m
_cod_original_sg_symbol_H-M 'P 21/c'
_cod_database_code 8106277
_shelx_space_group_comment
;
The symmetry employed for this shelxl refinement is uniquely defined
by the following loop, which should always be used as a source of
symmetry information in preference to the above space-group names.
They are only intended as comments.
;

loop_
_space_group_symop_operation_xyz
'x, y, z'
'-x, y+1/2, -z+1/2'
'-x, -y, -z'
'x, -y-1/2, z-1/2'

loop_
_atom_site_label
_atom_site_type_symbol
_atom_site_fract_x
_atom_site_fract_y
_atom_site_fract_z
_atom_site_U_iso_or_equiv
_atom_site_adp_type
_atom_site_occupancy
_atom_site_site_symmetry_order
_atom_site_calc_flag
_atom_site_refinement_flags_posn
_atom_site_refinement_flags_adp
_atom_site_refinement_flags_occupancy
_atom_site_disorder_assembly
_atom_site_disorder_group
H4A H 0.180(2) 0.448(3) 1.050(2) 0.051(7) Uiso 1 1 d D . . . .
C1 C 0.33313(16) 0.44607(19) 0.71427(14) 0.0243(3) Uani 1 1 d . . . . .
C2 C 0.31387(17) 0.50675(18) 0.83855(14) 0.0246(3) Uani 1 1 d . . . . .
C3 C 0.3600(2) 0.6406(2) 0.91405(16) 0.0330(4) Uani 1 1 d . . . . .
H3 H 0.416136 0.725317 0.896881 0.040 Uiso 1 1 calc R U . . .
C4 C 0.3034(2) 0.6187(2) 1.02010(16) 0.0348(4) Uani 1 1 d . . . . .
H4 H 0.314652 0.687289 1.089414 0.042 Uiso 1 1 calc R U . . .
N4 N 0.22972(16) 0.48119(17) 1.00496(12) 0.0288(3) Uani 1 1 d D . . . .
N1 N 0.00287(15) 0.29841(15) 0.67257(13) 0.0279(3) Uani 1 1 d . . . . .
H1A H -0.079702 0.323696 0.692254 0.034 Uiso 1 1 calc R U . . .
H1B H 0.032332 0.368312 0.621337 0.034 Uiso 1 1 calc R U . . .
N2 N 0.33271(14) 0.08232(16) 0.88997(13) 0.0280(3) Uani 1 1 d . . . . .
H2A H 0.413130 0.117977 0.871448 0.034 Uiso 1 1 calc R U . . .
H2B H 0.341316 0.050661 0.969784 0.034 Uiso 1 1 calc R U . . .
N3 N 0.23464(14) 0.41155(15) 0.89510(12) 0.0243(3) Uani 1 1 d . . . . .
O1 O 0.28642(13) 0.30456(13) 0.68889(10) 0.0269(2) Uani 1 1 d . . . . .
O2 O 0.02976(12) 0.13595(13) 0.65586(10) 0.0274(2) Uani 1 1 d . . . . .
O3 O 0.24172(12) -0.00614(13) 0.79736(11) 0.0286(2) Uani 1 1 d . . . . .
O4 O 0.38796(13) 0.53382(15) 0.64472(11) 0.0332(3) Uani 1 1 d . . . . .
O5 O 0.06030(13) 0.16037(14) 0.91273(11) 0.0301(3) Uani 1 1 d . . . . .
V1 V 0.15302(3) 0.19529(3) 0.80920(2) 0.02037(10) Uani 1 1 d . . . . .

loop_
_atom_site_aniso_label
_atom_site_aniso_U_11
_atom_site_aniso_U_22
_atom_site_aniso_U_33
_atom_site_aniso_U_23
_atom_site_aniso_U_13
_atom_site_aniso_U_12
C1 0.0207(7) 0.0290(7) 0.0237(7) 0.0021(6) 0.0057(5) -0.0006(6)
C2 0.0270(8) 0.0237(7) 0.0232(7) 0.0024(5) 0.0060(6) -0.0014(6)
C3 0.0413(10) 0.0259(7) 0.0316(8) -0.0006(6) 0.0070(7) -0.0061(7)
C4 0.0493(10) 0.0271(8) 0.0276(8) -0.0046(6) 0.0072(7) -0.0025(7)
N4 0.0401(8) 0.0266(7) 0.0215(6) -0.0013(5) 0.0108(6) -0.0007(6)
N1 0.0283(7) 0.0287(7) 0.0273(7) 0.0012(5) 0.0071(5) 0.0046(5)
N2 0.0270(7) 0.0328(7) 0.0248(6) 0.0021(5) 0.0063(5) 0.0021(5)
N3 0.0311(7) 0.0233(6) 0.0201(6) -0.0011(5) 0.0086(5) -0.0013(5)
O1 0.0309(6) 0.0279(6) 0.0240(5) -0.0022(4) 0.0107(4) -0.0039(4)
O2 0.0288(6) 0.0279(5) 0.0251(5) -0.0042(4) 0.0046(4) -0.0016(4)
O3 0.0323(6) 0.0236(5) 0.0307(6) -0.0012(4) 0.0088(5) 0.0018(4)
O4 0.0360(6) 0.0383(6) 0.0281(6) 0.0025(5) 0.0132(5) -0.0103(5)
O5 0.0337(6) 0.0335(6) 0.0260(6) -0.0006(5) 0.0132(5) -0.0043(5)
V1 0.02305(16) 0.02032(14) 0.01905(14) -0.00026(8) 0.00744(10) -0.00128(9)

loop_
_atom_type_symbol
_atom_type_description
_atom_type_scat_dispersion_real
_atom_type_scat_dispersion_imag
_atom_type_scat_source
C C 0.0033 0.0016 'International Tables Vol C Tables 4.2.6.8 and 6.1.1.4'
H H 0.0000 0.0000 'International Tables Vol C Tables 4.2.6.8 and 6.1.1.4'
N N 0.0061 0.0033 'International Tables Vol C Tables 4.2.6.8 and 6.1.1.4'
O O 0.0106 0.0060 'International Tables Vol C Tables 4.2.6.8 and 6.1.1.4'
V V 0.3005 0.5294 'International Tables Vol C Tables 4.2.6.8 and 6.1.1.4'

loop_
_geom_angle_atom_site_label_1
_geom_angle_atom_site_label_2
_geom_angle_atom_site_label_3
_geom_angle
_geom_angle_site_symmetry_1
_geom_angle_site_symmetry_3
O4 C1 O1 126.12(15) . .
O4 C1 C2 119.99(14) . .
O1 C1 C2 113.88(13) . .
N3 C2 C3 110.23(14) . .
N3 C2 C1 114.04(13) . .
C3 C2 C1 135.72(15) . .
C4 C3 C2 104.43(15) . .
C4 C3 H3 127.8 . .
C2 C3 H3 127.8 . .
N4 C4 C3 107.60(15) . .
N4 C4 H4 126.2 . .
C3 C4 H4 126.2 . .
N3 N4 C4 111.26(14) . .
N3 N4 H4A 122.0(18) . .
C4 N4 H4A 126.3(18) . .
O2 N1 V1 63.99(7) . .
O2 N1 H1A 117.3 . .
V1 N1 H1A 117.3 . .
O2 N1 H1B 117.3 . .
V1 N1 H1B 117.3 . .
H1A N1 H1B 114.4 . .
O3 N2 V1 65.18(7) . .
O3 N2 H2A 117.2 . .
V1 N2 H2A 117.2 . .
O3 N2 H2B 117.2 . .
V1 N2 H2B 117.2 . .
H2A N2 H2B 114.3 . .
N4 N3 C2 106.47(12) . .
N4 N3 V1 133.39(10) . .
C2 N3 V1 120.09(10) . .
C1 O1 V1 118.50(10) . .
N1 O2 V1 74.46(7) . .
N2 O3 V1 73.02(7) . .
O5 V1 O2 103.23(6) . .
O5 V1 O3 102.28(6) . .
O2 V1 O3 85.26(5) . .
O5 V1 N2 99.63(6) . .
O2 V1 N2 125.80(5) . .
O3 V1 N2 41.80(5) . .
O5 V1 N1 99.86(6) . .
O2 V1 N1 41.55(5) . .
O3 V1 N1 125.86(5) . .
N2 V1 N1 159.24(6) . .
O5 V1 N3 93.26(5) . .
O2 V1 N3 135.98(5) . .
O3 V1 N3 130.94(5) . .
N2 V1 N3 90.08(6) . .
N1 V1 N3 95.89(5) . .
O5 V1 O1 165.40(5) . .
O2 V1 O1 85.65(5) . .
O3 V1 O1 89.85(5) . .
N2 V1 O1 83.94(5) . .
N1 V1 O1 78.97(5) . .
N3 V1 O1 72.50(5) . .

loop_
_geom_bond_atom_site_label_1
_geom_bond_atom_site_label_2
_geom_bond_distance
_geom_bond_site_symmetry_2
C1 O4 1.2431(19) .
C1 O1 1.2684(19) .
C1 C2 1.485(2) .
C2 N3 1.3341(19) .
C2 C3 1.396(2) .
C3 C4 1.383(2) .
C3 H3 0.9300 .
C4 N4 1.337(2) .
C4 H4 0.9300 .
N4 N3 1.3323(18) .
N4 H4A 0.804(16) .
N1 O2 1.3941(17) .
N1 V1 2.0251(14) .
N1 H1A 0.8900 .
N1 H1B 0.8900 .
N2 O3 1.3925(17) .
N2 V1 1.9980(13) .
N2 H2A 0.8900 .
N2 H2B 0.8900 .
N3 V1 2.0983(13) .
O1 V1 2.2083(11) .
O2 V1 1.8890(11) .
O3 V1 1.8960(11) .
O5 V1 1.5998(11) .

loop_
_geom_hbond_atom_site_label_D
_geom_hbond_atom_site_label_H
_geom_hbond_atom_site_label_A
_geom_hbond_distance_DH
_geom_hbond_distance_HA
_geom_hbond_distance_DA
_geom_hbond_angle_DHA
_geom_hbond_site_symmetry_A
_geom_hbond_publ_flag
N2 H2B O4 0.89 1.98 2.8628(18) 171.4 4_566 yes
N2 H2A O4 0.89 2.08 2.8194(18) 140.0 2_646 yes
N1 H1B O5 0.89 2.34 2.9985(18) 130.6 4_565 yes
N1 H1B O5 0.89 2.59 3.1682(17) 123.8 2_556 yes
N1 H1A O3 0.89 2.13 2.9334(18) 150.6 2_556 yes

loop_
_geom_torsion_atom_site_label_1
_geom_torsion_atom_site_label_2
_geom_torsion_atom_site_label_3
_geom_torsion_atom_site_label_4
_geom_torsion
_geom_torsion_site_symmetry_1
_geom_torsion_site_symmetry_2
_geom_torsion_site_symmetry_3
_geom_torsion_site_symmetry_4
O4 C1 C2 N3 170.16(14) . . . .
O1 C1 C2 N3 -8.3(2) . . . .
O4 C1 C2 C3 -10.8(3) . . . .
O1 C1 C2 C3 170.78(18) . . . .
N3 C2 C3 C4 0.25(19) . . . .
C1 C2 C3 C4 -178.86(18) . . . .
C2 C3 C4 N4 -0.1(2) . . . .
C3 C4 N4 N3 0.0(2) . . . .
C4 N4 N3 C2 0.16(18) . . . .
C4 N4 N3 V1 177.68(12) . . . .
C3 C2 N3 N4 -0.25(18) . . . .
C1 C2 N3 N4 179.07(13) . . . .
C3 C2 N3 V1 -178.17(11) . . . .
C1 C2 N3 V1 1.15(18) . . . .
O4 C1 O1 V1 -166.90(13) . . . .
C2 C1 O1 V1 11.45(17) . . . .
N1 O2 V1 O5 90.00(9) . . . .
N1 O2 V1 O3 -168.48(8) . . . .
N1 O2 V1 N2 -157.58(8) . . . .
N1 O2 V1 N3 -19.11(11) . . . .
N1 O2 V1 O1 -78.27(8) . . . .
N2 O3 V1 O5 -90.76(8) . . . .
N2 O3 V1 O2 166.71(8) . . . .
N2 O3 V1 N1 157.30(8) . . . .
N2 O3 V1 N3 14.66(10) . . . .
N2 O3 V1 O1 81.06(8) . . . .
